data_1549496
loop_
_publ_author_name
'Gregor, Lauren C.'
'Grajeda, Javier'
'White, Peter S.'
'Vetter, Andrew J.'
'Miller, Alexander J. M.'

_publ_section_title
;
 Salt-promoted catalytic methanol carbonylation using iridium pincer-crown
 ether complexes
;
_journal_issue 12
_journal_name_full 'Catalysis Science &amp; Technology'
_journal_page_first 3133
_journal_paper_doi 10.1039/C8CY00328A
_journal_volume 8
_journal_year 2018
_chemical_formula_moiety 'C26 H43 Ir N O7 P'
_chemical_formula_sum 'C26 H43 Ir N O7 P'
_chemical_formula_weight 704.78
_space_group_crystal_system triclinic
_space_group_IT_number 2
_space_group_name_Hall '-P 1'
_space_group_name_H-M_alt 'P -1'
_symmetry_space_group_name_Hall '-P 1'
_symmetry_space_group_name_H-M 'P -1'
_atom_sites_solution_hydrogens geom
_atom_sites_solution_primary direct
_audit_creation_date 2015-09-18
_audit_creation_method
;
Olex2 1.2
(compiled 2015.01.26 svn.r3150 for OlexSys, GUI svn.r4998)
;
_audit_update_record
;
2017-11-07 deposited with the CCDC.
2018-05-14 downloaded from the CCDC.
;
_cell_angle_alpha 89.185(4)
_cell_angle_beta 82.743(4)
_cell_angle_gamma 89.582(5)
_cell_formula_units_Z 4
_cell_length_a 7.7588(6)
_cell_length_b 15.5942(12)
_cell_length_c 24.1160(19)
_cell_measurement_reflns_used 9808
_cell_measurement_temperature 100
_cell_measurement_theta_max 72.11
_cell_measurement_theta_min 3.40
_cell_volume 2894.1(4)
_computing_cell_refinement 'SAINT v8.34A (Bruker, 2013)'
_computing_data_reduction 'SAINT v8.34A (Bruker, 2013)'
_computing_molecular_graphics 'Olex2 (Dolomanov et al., 2009)'
_computing_publication_material 'Olex2 (Dolomanov et al., 2009)'
_computing_structure_refinement 'XL (Sheldrick, 2008)'
_computing_structure_solution 'XT (Sheldrick, 2015)'
_diffrn_ambient_temperature 100
_diffrn_measured_fraction_theta_full 0.975
_diffrn_measured_fraction_theta_max 0.968
_diffrn_measurement_device_type 'Bruker APEX-II CCD'
_diffrn_measurement_method '\f and \w scans'
_diffrn_radiation_type CuK\a
_diffrn_radiation_wavelength 1.54178
_diffrn_reflns_av_R_equivalents 0.0466
_diffrn_reflns_av_unetI/netI 0.0269
_diffrn_reflns_Laue_measured_fraction_full 0.975
_diffrn_reflns_Laue_measured_fraction_max 0.968
_diffrn_reflns_limit_h_max 9
_diffrn_reflns_limit_h_min -9
_diffrn_reflns_limit_k_max 19
_diffrn_reflns_limit_k_min -19
_diffrn_reflns_limit_l_max 29
_diffrn_reflns_limit_l_min -29
_diffrn_reflns_number 114739
_diffrn_reflns_point_group_measured_fraction_full 0.975
_diffrn_reflns_point_group_measured_fraction_max 0.968
_diffrn_reflns_theta_full 67.679
_diffrn_reflns_theta_max 72.274
_diffrn_reflns_theta_min 1.847
_diffrn_standards_number 0
_exptl_absorpt_coefficient_mu 9.806
_exptl_absorpt_correction_T_max 0.5425
_exptl_absorpt_correction_T_min 0.2436
_exptl_absorpt_correction_type numerical
_exptl_absorpt_process_details
;
SADABS-2014/5 (Bruker,2014/5) was used for absorption correction.
wR2(int) was 0.0708 before and 0.0564 after correction.
The Ratio of minimum to maximum transmission is 0.4490.
The \l/2 correction factor is 0.00150.
;
_exptl_crystal_colour 'clear yellow'
_exptl_crystal_colour_lustre clear
_exptl_crystal_colour_primary yellow
_exptl_crystal_density_diffrn 1.618
_exptl_crystal_description block
_exptl_crystal_F_000 1416
_exptl_crystal_size_max 0.199
_exptl_crystal_size_mid 0.195
_exptl_crystal_size_min 0.094
_refine_diff_density_max 0.513
_refine_diff_density_min -0.762
_refine_diff_density_rms 0.097
_refine_ls_extinction_method none
_refine_ls_goodness_of_fit_ref 1.068
_refine_ls_hydrogen_treatment constr
_refine_ls_matrix_type full
_refine_ls_number_parameters 657
_refine_ls_number_reflns 11097
_refine_ls_number_restraints 0
_refine_ls_restrained_S_all 1.068
_refine_ls_R_factor_all 0.0299
_refine_ls_R_factor_gt 0.0246
_refine_ls_shift/su_max 0.002
_refine_ls_shift/su_mean 0.000
_refine_ls_structure_factor_coef Fsqd
_refine_ls_weighting_details 'w=1/[\s^2^(Fo^2^)+(0.0200P)^2^+3.4326P] where P=(Fo^2^+2Fc^2^)/3'
_refine_ls_weighting_scheme calc
_refine_ls_wR_factor_gt 0.0511
_refine_ls_wR_factor_ref 0.0526
_reflns_Friedel_coverage 0.000
_reflns_number_gt 9754
_reflns_number_total 11097
_reflns_threshold_expression 'I > 2\s(I)'
_cod_data_source_file c8cy00328a2.cif
_cod_data_source_block x1509008
_cod_depositor_comments 'Adding full bibliography for 1549495--1549496.cif.'
_cod_database_code 1549496
_shelx_space_group_comment
;
The symmetry employed for this shelxl refinement is uniquely defined
by the following loop, which should always be used as a source of
symmetry information in preference to the above space-group names.
They are only intended as comments.
;
_shelx_estimated_absorpt_t_max 0.459
_shelx_estimated_absorpt_t_min 0.246
_olex2_refinement_description
;
1. Fixed Uiso
 At 1.2 times of:
  All C(H) groups, All C(H,H) groups
 At 1.5 times of:
  All C(H,H,H) groups
2.a Ternary CH refined with riding coordinates:
 C3(H3), C6(H6), C37(H37), C40(H40)
2.b Secondary CH2 refined with riding coordinates:
 C18(H18A,H18B), C20(H20A,H20B), C21(H21A,H21B), C23(H23A,H23B), C24(H24A,
 H24B), C26(H26A,H26B), C27(H27A,H27B), C29(H29A,H29B), C30(H30A,H30B),
 C32(H32A,H32B), C33(H33A,H33B), C35(H35A,H35B), C36(H36A,H36B), C52(H52A,H52B),
  C54(H54A,H54B), C55(H55A,H55B), C57(H57A,H57B), C58(H58A,H58B), C60(H60A,
 H60B), C61(H61A,H61B), C63(H63A,H63B), C64(H64A,H64B), C66(H66A,H66B),
 C67(H67A,H67B), C69(H69A,H69B), C70(H70A,H70B)
2.c Aromatic/amide H refined with riding coordinates:
 C13(H13), C14(H14), C15(H15), C47(H47), C48(H48), C49(H49)
2.d Idealised Me refined as rotating group:
 C4(H4A,H4B,H4C), C5(H5A,H5B,H5C), C7(H7A,H7B,H7C), C8(H8A,H8B,H8C), C38(H38A,
 H38B,H38C), C39(H39A,H39B,H39C), C41(H41A,H41B,H41C), C42(H42A,H42B,H42C)
;
_shelx_shelxl_version_number 2014/7
_olex2_submission_special_instructions 'No special instructions were received'

loop_
_space_group_symop_operation_xyz
'x, y, z'
'-x, -y, -z'

loop_
_atom_site_label
_atom_site_type_symbol
_atom_site_fract_x
_atom_site_fract_y
_atom_site_fract_z
_atom_site_U_iso_or_equiv
_atom_site_adp_type
_atom_site_occupancy
_atom_site_site_symmetry_order
_atom_site_calc_flag
_atom_site_refinement_flags_posn
Ir1 Ir 0.25054(2) 1.02584(2) 0.72131(2) 0.01214(4) Uani 1 1 d .
P2 P 0.38104(9) 1.11412(5) 0.65768(3) 0.01381(16) Uani 1 1 d .
C3 C 0.2966(4) 1.2238(2) 0.65700(13) 0.0181(7) Uani 1 1 d .
H3 H 0.3446 1.2521 0.6209 0.022 Uiso 1 1 calc R
C4 C 0.0976(4) 1.2214(2) 0.66006(15) 0.0282(8) Uani 1 1 d .
H4A H 0.0652 1.1879 0.6289 0.042 Uiso 1 1 calc GR
H4B H 0.0525 1.2801 0.6576 0.042 Uiso 1 1 calc GR
H4C H 0.0484 1.1949 0.6956 0.042 Uiso 1 1 calc GR
C5 C 0.3539(4) 1.2747(2) 0.70488(14) 0.0238(7) Uani 1 1 d .
H5A H 0.3099 1.2470 0.7406 0.036 Uiso 1 1 calc GR
H5B H 0.3075 1.3332 0.7038 0.036 Uiso 1 1 calc GR
H5C H 0.4811 1.2765 0.7010 0.036 Uiso 1 1 calc GR
C6 C 0.6187(4) 1.1226(2) 0.64207(12) 0.0158(6) Uani 1 1 d .
H6 H 0.6644 1.1423 0.6767 0.019 Uiso 1 1 calc R
C7 C 0.6929(4) 1.0332(2) 0.62878(14) 0.0232(7) Uani 1 1 d .
H7A H 0.6527 0.9936 0.6595 0.035 Uiso 1 1 calc GR
H7B H 0.8201 1.0354 0.6240 0.035 Uiso 1 1 calc GR
H7C H 0.6534 1.0131 0.5942 0.035 Uiso 1 1 calc GR
C8 C 0.6778(4) 1.1868(2) 0.59508(14) 0.0228(7) Uani 1 1 d .
H8A H 0.6230 1.1730 0.5619 0.034 Uiso 1 1 calc GR
H8B H 0.8044 1.1836 0.5860 0.034 Uiso 1 1 calc GR
H8C H 0.6439 1.2449 0.6072 0.034 Uiso 1 1 calc GR
C9 C 0.2960(4) 1.0794(2) 0.78708(13) 0.0169(7) Uani 1 1 d .
O10 O 0.3205(3) 1.11312(15) 0.82735(9) 0.0273(5) Uani 1 1 d .
O11 O 0.3358(3) 1.08176(13) 0.59560(8) 0.0180(5) Uani 1 1 d .
C12 C 0.2446(4) 1.0048(2) 0.59795(13) 0.0178(7) Uani 1 1 d .
C13 C 0.2049(4) 0.9670(2) 0.54963(13) 0.0212(7) Uani 1 1 d .
H13 H 0.2386 0.9925 0.5139 0.025 Uiso 1 1 calc R
C14 C 0.1133(4) 0.8899(2) 0.55542(13) 0.0235(7) Uani 1 1 d .
H14 H 0.0857 0.8623 0.5228 0.028 Uiso 1 1 calc R
C15 C 0.0616(4) 0.8523(2) 0.60721(13) 0.0200(7) Uani 1 1 d .
H15 H -0.0017 0.8001 0.6100 0.024 Uiso 1 1 calc R
C16 C 0.1037(4) 0.89202(19) 0.65535(13) 0.0150(6) Uani 1 1 d .
C17 C 0.1959(4) 0.96850(19) 0.65074(12) 0.0136(6) Uani 1 1 d .
C18 C 0.0651(4) 0.85627(19) 0.71397(12) 0.0156(6) Uani 1 1 d .
H18A H 0.1553 0.8137 0.7210 0.019 Uiso 1 1 calc R
H18B H -0.0487 0.8270 0.7184 0.019 Uiso 1 1 calc R
N19 N 0.0618(3) 0.92843(15) 0.75570(10) 0.0127(5) Uani 1 1 d .
C20 C 0.0832(4) 0.8939(2) 0.81268(12) 0.0143(6) Uani 1 1 d .
H20A H -0.0044 0.8485 0.8226 0.017 Uiso 1 1 calc R
H20B H 0.0582 0.9406 0.8399 0.017 Uiso 1 1 calc R
C21 C 0.2607(4) 0.85710(19) 0.81876(13) 0.0174(7) Uani 1 1 d .
H21A H 0.3506 0.8894 0.7944 0.021 Uiso 1 1 calc R
H21B H 0.2845 0.8626 0.8579 0.021 Uiso 1 1 calc R
O22 O 0.2674(3) 0.76861(13) 0.80356(9) 0.0183(5) Uani 1 1 d .
C23 C 0.4121(4) 0.7231(2) 0.82209(13) 0.0189(7) Uani 1 1 d .
H23A H 0.5081 0.7638 0.8245 0.023 Uiso 1 1 calc R
H23B H 0.4541 0.6794 0.7941 0.023 Uiso 1 1 calc R
C24 C 0.3654(4) 0.6800(2) 0.87794(13) 0.0198(7) Uani 1 1 d .
H24A H 0.2634 0.6425 0.8769 0.024 Uiso 1 1 calc R
H24B H 0.4637 0.6440 0.8872 0.024 Uiso 1 1 calc R
O25 O 0.3265(3) 0.74396(14) 0.91903(9) 0.0226(5) Uani 1 1 d .
C26 C 0.2730(4) 0.7083(2) 0.97312(14) 0.0270(8) Uani 1 1 d .
H26A H 0.3745 0.6843 0.9893 0.032 Uiso 1 1 calc R
H26B H 0.1886 0.6616 0.9707 0.032 Uiso 1 1 calc R
C27 C 0.1910(4) 0.7786(2) 1.00888(14) 0.0293(8) Uani 1 1 d .
H27A H 0.1751 0.7597 1.0486 0.035 Uiso 1 1 calc R
H27B H 0.2671 0.8296 1.0053 0.035 Uiso 1 1 calc R
O28 O 0.0276(3) 0.79986(15) 0.99161(9) 0.0259(5) Uani 1 1 d .
C29 C -0.0563(5) 0.8686(2) 1.02166(15) 0.0312(8) Uani 1 1 d .
H29A H 0.0141 0.9213 1.0148 0.037 Uiso 1 1 calc R
H29B H -0.0693 0.8553 1.0622 0.037 Uiso 1 1 calc R
C30 C -0.2307(5) 0.8826(3) 1.00311(14) 0.0322(9) Uani 1 1 d .
H30A H -0.2929 0.8273 1.0039 0.039 Uiso 1 1 calc R
H30B H -0.2999 0.9220 1.0291 0.039 Uiso 1 1 calc R
O31 O -0.2138(3) 0.91782(15) 0.94834(10) 0.0282(6) Uani 1 1 d .
C32 C -0.3786(4) 0.9277(3) 0.92934(15) 0.0324(9) Uani 1 1 d .
H32A H -0.4531 0.9659 0.9548 0.039 Uiso 1 1 calc R
H32B H -0.4361 0.8713 0.9293 0.039 Uiso 1 1 calc R
C33 C -0.3555(5) 0.9656(2) 0.87117(14) 0.0285(8) Uani 1 1 d .
H33A H -0.4667 0.9906 0.8623 0.034 Uiso 1 1 calc R
H33B H -0.2678 1.0118 0.8684 0.034 Uiso 1 1 calc R
O34 O -0.3000(3) 0.89958(14) 0.83299(9) 0.0201(5) Uani 1 1 d .
C35 C -0.2750(4) 0.9284(2) 0.77598(13) 0.0195(7) Uani 1 1 d .
H35A H -0.3740 0.9659 0.7694 0.023 Uiso 1 1 calc R
H35B H -0.2776 0.8778 0.7517 0.023 Uiso 1 1 calc R
C36 C -0.1074(4) 0.9770(2) 0.75814(13) 0.0168(7) Uani 1 1 d .
H36A H -0.1147 1.0022 0.7206 0.020 Uiso 1 1 calc R
H36B H -0.1027 1.0252 0.7841 0.020 Uiso 1 1 calc R
Ir2 Ir 0.78111(2) 0.47770(2) 0.77913(2) 0.01241(4) Uani 1 1 d .
P3 P 0.66946(9) 0.37803(5) 0.83803(3) 0.01337(16) Uani 1 1 d .
C37 C 0.7705(4) 0.2714(2) 0.83517(13) 0.0177(7) Uani 1 1 d .
H37 H 0.7260 0.2392 0.8701 0.021 Uiso 1 1 calc R
C38 C 0.7234(4) 0.2213(2) 0.78536(14) 0.0214(7) Uani 1 1 d .
H38A H 0.5981 0.2107 0.7901 0.032 Uiso 1 1 calc GR
H38B H 0.7862 0.1665 0.7831 0.032 Uiso 1 1 calc GR
H38C H 0.7558 0.2546 0.7509 0.032 Uiso 1 1 calc GR
C39 C 0.9680(4) 0.2806(2) 0.83312(15) 0.0263(8) Uani 1 1 d .
H39A H 1.0144 0.3109 0.7986 0.039 Uiso 1 1 calc GR
H39B H 1.0216 0.2235 0.8339 0.039 Uiso 1 1 calc GR
H39C H 0.9941 0.3131 0.8655 0.039 Uiso 1 1 calc GR
C40 C 0.4336(4) 0.3595(2) 0.85155(13) 0.0178(7) Uani 1 1 d .
H40 H 0.3945 0.3364 0.8168 0.021 Uiso 1 1 calc R
C41 C 0.3842(4) 0.2948(2) 0.89914(13) 0.0194(7) Uani 1 1 d .
H41A H 0.4332 0.2384 0.8884 0.029 Uiso 1 1 calc GR
H41B H 0.2574 0.2907 0.9066 0.029 Uiso 1 1 calc GR
H41C H 0.4303 0.3138 0.9329 0.029 Uiso 1 1 calc GR
C42 C 0.3441(4) 0.4461(2) 0.86368(14) 0.0241(7) Uani 1 1 d .
H42A H 0.3738 0.4678 0.8992 0.036 Uiso 1 1 calc GR
H42B H 0.2179 0.4390 0.8661 0.036 Uiso 1 1 calc GR
H42C H 0.3831 0.4869 0.8335 0.036 Uiso 1 1 calc GR
C43 C 0.7601(4) 0.4245(2) 0.71065(13) 0.0171(7) Uani 1 1 d .
O44 O 0.7438(3) 0.39218(15) 0.66936(9) 0.0292(6) Uani 1 1 d .
O45 O 0.7053(3) 0.40713(13) 0.90183(8) 0.0175(5) Uani 1 1 d .
C46 C 0.7573(4) 0.4926(2) 0.90413(13) 0.0167(7) Uani 1 1 d .
C47 C 0.7691(4) 0.5319(2) 0.95466(13) 0.0224(7) Uani 1 1 d .
H47 H 0.7428 0.5017 0.9892 0.027 Uiso 1 1 calc R
C48 C 0.8213(4) 0.6176(2) 0.95292(14) 0.0236(7) Uani 1 1 d .
H48 H 0.8314 0.6457 0.9870 0.028 Uiso 1 1 calc R
C49 C 0.8587(4) 0.6632(2) 0.90288(13) 0.0195(7) Uani 1 1 d .
H49 H 0.8939 0.7214 0.9028 0.023 Uiso 1 1 calc R
C50 C 0.8436(4) 0.62181(19) 0.85285(12) 0.0147(6) Uani 1 1 d .
C51 C 0.7945(4) 0.53555(19) 0.85337(12) 0.0145(6) Uani 1 1 d .
C52 C 0.8724(4) 0.66281(19) 0.79551(12) 0.0148(6) Uani 1 1 d .
H52A H 0.9641 0.7069 0.7943 0.018 Uiso 1 1 calc R
H52B H 0.7640 0.6912 0.7870 0.018 Uiso 1 1 calc R
N53 N 0.9265(3) 0.59471(15) 0.75260(10) 0.0120(5) Uani 1 1 d .
C54 C 0.9050(4) 0.62739(19) 0.69482(12) 0.0145(6) Uani 1 1 d .
H54A H 0.9529 0.5840 0.6674 0.017 Uiso 1 1 calc R
H54B H 0.9746 0.6802 0.6873 0.017 Uiso 1 1 calc R
C55 C 0.7190(4) 0.64701(19) 0.68565(13) 0.0182(7) Uani 1 1 d .
H55A H 0.7034 0.6357 0.6463 0.022 Uiso 1 1 calc R
H55B H 0.6391 0.6092 0.7100 0.022 Uiso 1 1 calc R
O56 O 0.6781(3) 0.73481(13) 0.69815(9) 0.0190(5) Uani 1 1 d .
C57 C 0.5254(4) 0.7643(2) 0.67568(14) 0.0208(7) Uani 1 1 d .
H57A H 0.4649 0.8074 0.7010 0.025 Uiso 1 1 calc R
H57B H 0.4457 0.7154 0.6739 0.025 Uiso 1 1 calc R
C58 C 0.5669(4) 0.8036(2) 0.61813(14) 0.0241(7) Uani 1 1 d .
H58A H 0.4607 0.8293 0.6059 0.029 Uiso 1 1 calc R
H58B H 0.6542 0.8495 0.6187 0.029 Uiso 1 1 calc R
O59 O 0.6333(3) 0.73816(15) 0.58047(9) 0.0239(5) Uani 1 1 d .
C60 C 0.6855(4) 0.7711(3) 0.52586(15) 0.0334(9) Uani 1 1 d .
H60A H 0.7606 0.8218 0.5277 0.040 Uiso 1 1 calc R
H60B H 0.5822 0.7890 0.5082 0.040 Uiso 1 1 calc R
C61 C 0.7831(5) 0.7023(3) 0.49218(15) 0.0355(10) Uani 1 1 d .
H61A H 0.7169 0.6481 0.4965 0.043 Uiso 1 1 calc R
H61B H 0.7984 0.7189 0.4521 0.043 Uiso 1 1 calc R
O62 O 0.9477(3) 0.69049(15) 0.51102(9) 0.0264(5) Uani 1 1 d .
C63 C 1.0518(5) 0.6309(2) 0.47748(14) 0.0292(8) Uani 1 1 d .
H63A H 1.0692 0.6515 0.4382 0.035 Uiso 1 1 calc R
H63B H 0.9927 0.5747 0.4788 0.035 Uiso 1 1 calc R
C64 C 1.2238(5) 0.6211(2) 0.49891(15) 0.0310(8) Uani 1 1 d .
H64A H 1.3093 0.5958 0.4696 0.037 Uiso 1 1 calc R
H64B H 1.2667 0.6782 0.5082 0.037 Uiso 1 1 calc R
O65 O 1.2070(3) 0.56760(15) 0.54720(10) 0.0304(6) Uani 1 1 d .
C66 C 1.3680(4) 0.5561(3) 0.56861(15) 0.0316(9) Uani 1 1 d .
H66A H 1.4173 0.6126 0.5760 0.038 Uiso 1 1 calc R
H66B H 1.4514 0.5260 0.5409 0.038 Uiso 1 1 calc R
C67 C 1.3382(5) 0.5040(2) 0.62205(14) 0.0285(8) Uani 1 1 d .
H67A H 1.2619 0.4547 0.6174 0.034 Uiso 1 1 calc R
H67B H 1.4501 0.4818 0.6321 0.034 Uiso 1 1 calc R
O68 O 1.2588(3) 0.55837(14) 0.66431(9) 0.0201(5) Uani 1 1 d .
C69 C 1.2065(4) 0.5153(2) 0.71570(13) 0.0184(7) Uani 1 1 d .
H69A H 1.3092 0.4905 0.7307 0.022 Uiso 1 1 calc R
H69B H 1.1265 0.4680 0.7099 0.022 Uiso 1 1 calc R
C70 C 1.1163(4) 0.57880(19) 0.75641(13) 0.0152(6) Uani 1 1 d .
H70A H 1.1282 0.5583 0.7948 0.018 Uiso 1 1 calc R
H70B H 1.1778 0.6342 0.7507 0.018 Uiso 1 1 calc R

loop_
_atom_site_aniso_label
_atom_site_aniso_U_11
_atom_site_aniso_U_22
_atom_site_aniso_U_33
_atom_site_aniso_U_23
_atom_site_aniso_U_13
_atom_site_aniso_U_12
Ir1 0.01399(7) 0.01218(7) 0.01042(7) 0.00181(5) -0.00232(5) -0.00168(5)
P2 0.0150(4) 0.0143(4) 0.0125(4) 0.0027(3) -0.0031(3) -0.0026(3)
C3 0.0177(15) 0.0171(16) 0.0198(17) 0.0051(13) -0.0040(12) 0.0012(13)
C4 0.0202(17) 0.031(2) 0.033(2) 0.0082(16) -0.0042(14) 0.0047(16)
C5 0.0316(18) 0.0143(17) 0.0254(19) 0.0013(14) -0.0043(14) 0.0054(15)
C6 0.0150(14) 0.0191(17) 0.0140(16) 0.0030(13) -0.0044(12) 0.0018(13)
C7 0.0242(17) 0.0253(19) 0.0199(18) -0.0008(14) -0.0028(13) 0.0061(15)
C8 0.0163(15) 0.0264(19) 0.0249(19) 0.0057(15) -0.0004(13) -0.0058(15)
C9 0.0187(15) 0.0170(16) 0.0152(17) 0.0013(13) -0.0028(12) -0.0013(13)
O10 0.0401(14) 0.0241(13) 0.0193(13) -0.0053(10) -0.0090(11) -0.0020(11)
O11 0.0220(11) 0.0185(12) 0.0140(11) 0.0040(9) -0.0044(9) -0.0077(10)
C12 0.0143(15) 0.0219(17) 0.0172(17) 0.0025(13) -0.0020(12) -0.0040(14)
C13 0.0240(17) 0.0264(18) 0.0132(17) 0.0018(14) -0.0018(13) -0.0050(15)
C14 0.0250(17) 0.031(2) 0.0147(17) -0.0064(14) -0.0043(13) -0.0077(16)
C15 0.0177(15) 0.0197(17) 0.0230(18) -0.0016(14) -0.0042(13) -0.0052(14)
C16 0.0121(14) 0.0159(16) 0.0171(17) -0.0008(13) -0.0024(12) -0.0014(13)
C17 0.0138(14) 0.0169(16) 0.0111(16) -0.0051(12) -0.0046(11) 0.0007(13)
C18 0.0171(15) 0.0124(15) 0.0172(17) 0.0002(13) -0.0027(12) 0.0018(13)
N19 0.0134(12) 0.0129(13) 0.0118(13) 0.0038(10) -0.0023(10) -0.0002(10)
C20 0.0174(15) 0.0160(16) 0.0093(15) 0.0014(12) -0.0004(11) -0.0001(13)
C21 0.0178(15) 0.0148(16) 0.0206(17) 0.0050(13) -0.0072(12) -0.0013(13)
O22 0.0194(11) 0.0167(11) 0.0201(12) 0.0006(9) -0.0074(9) 0.0043(9)
C23 0.0176(15) 0.0167(17) 0.0230(18) 0.0032(14) -0.0054(13) 0.0042(13)
C24 0.0194(16) 0.0163(16) 0.0247(19) 0.0030(14) -0.0071(13) 0.0050(14)
O25 0.0270(12) 0.0242(13) 0.0169(12) 0.0048(10) -0.0039(9) 0.0005(10)
C26 0.0291(18) 0.034(2) 0.0185(18) 0.0095(15) -0.0079(14) 0.0030(16)
C27 0.0298(18) 0.044(2) 0.0154(18) 0.0056(16) -0.0075(14) 0.0007(17)
O28 0.0284(12) 0.0277(13) 0.0231(13) -0.0025(11) -0.0092(10) 0.0020(11)
C29 0.049(2) 0.027(2) 0.0181(19) -0.0007(15) -0.0054(16) 0.0021(18)
C30 0.041(2) 0.036(2) 0.0177(19) 0.0020(16) 0.0014(15) 0.0126(18)
O31 0.0315(13) 0.0311(14) 0.0222(13) 0.0067(11) -0.0048(10) 0.0010(11)
C32 0.0284(19) 0.046(2) 0.021(2) 0.0022(17) 0.0025(15) 0.0126(17)
C33 0.0292(19) 0.032(2) 0.024(2) 0.0004(16) -0.0008(15) 0.0091(16)
O34 0.0179(11) 0.0214(12) 0.0193(12) 0.0057(10) 0.0030(9) 0.0025(10)
C35 0.0186(16) 0.0211(17) 0.0183(18) 0.0013(14) -0.0012(13) -0.0002(14)
C36 0.0166(15) 0.0163(16) 0.0177(17) 0.0022(13) -0.0030(12) 0.0046(13)
Ir2 0.01500(7) 0.01202(7) 0.01041(7) 0.00137(5) -0.00252(5) -0.00178(5)
P3 0.0156(4) 0.0136(4) 0.0111(4) 0.0023(3) -0.0030(3) -0.0027(3)
C37 0.0194(16) 0.0168(16) 0.0173(17) 0.0028(13) -0.0034(12) 0.0003(14)
C38 0.0268(17) 0.0150(16) 0.0226(19) -0.0026(14) -0.0043(14) 0.0063(14)
C39 0.0185(16) 0.030(2) 0.031(2) 0.0037(16) -0.0074(14) 0.0043(15)
C40 0.0172(15) 0.0176(17) 0.0194(17) -0.0007(13) -0.0057(12) -0.0016(13)
C41 0.0166(15) 0.0222(18) 0.0189(18) 0.0022(14) -0.0007(12) -0.0026(14)
C42 0.0200(16) 0.0238(19) 0.028(2) 0.0028(15) -0.0006(14) 0.0026(15)
C43 0.0189(15) 0.0175(16) 0.0145(17) 0.0025(13) -0.0009(12) -0.0012(13)
O44 0.0401(14) 0.0323(14) 0.0157(13) -0.0059(11) -0.0040(10) -0.0097(12)
O45 0.0252(11) 0.0179(11) 0.0101(11) 0.0038(9) -0.0054(9) -0.0089(10)
C46 0.0161(15) 0.0179(16) 0.0167(17) 0.0006(13) -0.0040(12) -0.0019(13)
C47 0.0275(17) 0.0261(18) 0.0135(17) 0.0006(14) -0.0024(13) -0.0052(15)
C48 0.0281(18) 0.0243(18) 0.0186(18) -0.0045(14) -0.0030(14) -0.0062(15)
C49 0.0203(16) 0.0156(16) 0.0224(18) -0.0035(13) -0.0011(13) -0.0003(14)
C50 0.0126(14) 0.0164(16) 0.0151(16) -0.0008(13) -0.0015(12) 0.0005(13)
C51 0.0165(15) 0.0170(16) 0.0102(15) -0.0033(12) -0.0025(11) -0.0009(13)
C52 0.0166(15) 0.0115(15) 0.0164(16) -0.0024(12) -0.0015(12) 0.0005(13)
N53 0.0137(12) 0.0115(12) 0.0107(13) 0.0009(10) -0.0017(9) 0.0013(10)
C54 0.0173(15) 0.0124(15) 0.0135(16) 0.0042(12) -0.0011(12) 0.0030(13)
C55 0.0229(16) 0.0142(16) 0.0180(17) 0.0002(13) -0.0048(13) 0.0010(14)
O56 0.0199(11) 0.0166(11) 0.0218(12) 0.0000(9) -0.0081(9) 0.0025(9)
C57 0.0164(15) 0.0226(18) 0.0238(19) -0.0003(14) -0.0047(13) 0.0049(14)
C58 0.0240(17) 0.0229(18) 0.026(2) 0.0030(15) -0.0073(14) 0.0070(15)
O59 0.0267(12) 0.0292(13) 0.0155(12) 0.0068(10) -0.0028(9) -0.0009(11)
C60 0.0262(18) 0.053(3) 0.022(2) 0.0155(18) -0.0072(15) 0.0010(18)
C61 0.0312(19) 0.061(3) 0.0153(19) 0.0039(18) -0.0073(15) -0.008(2)
O62 0.0259(12) 0.0317(14) 0.0227(13) -0.0004(11) -0.0066(10) 0.0004(11)
C63 0.046(2) 0.0237(19) 0.0182(19) 0.0032(15) -0.0042(16) -0.0008(17)
C64 0.039(2) 0.030(2) 0.022(2) 0.0077(16) 0.0021(15) 0.0050(17)
O65 0.0410(14) 0.0273(14) 0.0244(14) 0.0063(11) -0.0102(11) -0.0048(12)
C66 0.0309(19) 0.040(2) 0.022(2) -0.0034(17) 0.0026(15) 0.0131(17)
C67 0.0329(19) 0.033(2) 0.0188(19) -0.0054(16) 0.0005(14) 0.0175(16)
O68 0.0216(11) 0.0199(12) 0.0171(12) 0.0000(9) 0.0042(9) 0.0051(10)
C69 0.0197(16) 0.0147(16) 0.0209(18) 0.0016(13) -0.0027(13) 0.0011(13)
C70 0.0139(14) 0.0152(16) 0.0167(16) 0.0018(13) -0.0034(12) -0.0002(13)

loop_
_atom_type_symbol
_atom_type_description
_atom_type_scat_dispersion_real
_atom_type_scat_dispersion_imag
_atom_type_scat_source
C C 0.0181 0.0091 'International Tables Vol C Tables 4.2.6.8 and 6.1.1.4'
H H 0.0000 0.0000 'International Tables Vol C Tables 4.2.6.8 and 6.1.1.4'
Ir Ir -4.7710 6.5667 'International Tables Vol C Tables 4.2.6.8 and 6.1.1.4'
N N 0.0311 0.0180 'International Tables Vol C Tables 4.2.6.8 and 6.1.1.4'
O O 0.0492 0.0322 'International Tables Vol C Tables 4.2.6.8 and 6.1.1.4'
P P 0.2955 0.4335 'International Tables Vol C Tables 4.2.6.8 and 6.1.1.4'

loop_
_geom_angle_atom_site_label_1
_geom_angle_atom_site_label_2
_geom_angle_atom_site_label_3
_geom_angle
C9 Ir1 P2 100.73(10)
C9 Ir1 C17 178.77(12)
C9 Ir1 N19 100.69(11)
C17 Ir1 P2 79.78(9)
C17 Ir1 N19 78.62(11)
N19 Ir1 P2 156.44(6)
C3 P2 Ir1 116.74(11)
C3 P2 C6 106.17(14)
C6 P2 Ir1 123.40(10)
O11 P2 Ir1 107.43(8)
O11 P2 C3 99.88(13)
O11 P2 C6 99.17(12)
P2 C3 H3 108.4
C4 C3 P2 109.3(2)
C4 C3 H3 108.4
C5 C3 P2 110.6(2)
C5 C3 H3 108.4
C5 C3 C4 111.5(3)
C3 C4 H4A 109.5
C3 C4 H4B 109.5
C3 C4 H4C 109.5
H4A C4 H4B 109.5
H4A C4 H4C 109.5
H4B C4 H4C 109.5
C3 C5 H5A 109.5
C3 C5 H5B 109.5
C3 C5 H5C 109.5
H5A C5 H5B 109.5
H5A C5 H5C 109.5
H5B C5 H5C 109.5
P2 C6 H6 107.8
C7 C6 P2 108.4(2)
C7 C6 H6 107.8
C7 C6 C8 111.4(3)
C8 C6 P2 113.5(2)
C8 C6 H6 107.8
C6 C7 H7A 109.5
C6 C7 H7B 109.5
C6 C7 H7C 109.5
H7A C7 H7B 109.5
H7A C7 H7C 109.5
H7B C7 H7C 109.5
C6 C8 H8A 109.5
C6 C8 H8B 109.5
C6 C8 H8C 109.5
H8A C8 H8B 109.5
H8A C8 H8C 109.5
H8B C8 H8C 109.5
O10 C9 Ir1 178.5(3)
C12 O11 P2 113.63(18)
C13 C12 O11 120.7(3)
C13 C12 C17 122.2(3)
C17 C12 O11 117.1(3)
C12 C13 H13 121.3
C12 C13 C14 117.3(3)
C14 C13 H13 121.3
C13 C14 H14 118.9
C15 C14 C13 122.1(3)
C15 C14 H14 118.9
C14 C15 H15 120.4
C14 C15 C16 119.2(3)
C16 C15 H15 120.4
C15 C16 C18 125.1(3)
C17 C16 C15 119.9(3)
C17 C16 C18 115.0(3)
C12 C17 Ir1 121.7(2)
C16 C17 Ir1 118.9(2)
C16 C17 C12 119.3(3)
C16 C18 H18A 109.7
C16 C18 H18B 109.7
C16 C18 N19 109.7(2)
H18A C18 H18B 108.2
N19 C18 H18A 109.7
N19 C18 H18B 109.7
C18 N19 Ir1 108.27(17)
C20 N19 Ir1 116.05(17)
C20 N19 C18 110.7(2)
C20 N19 C36 109.5(2)
C36 N19 Ir1 102.00(17)
C36 N19 C18 109.9(2)
N19 C20 H20A 108.5
N19 C20 H20B 108.5
N19 C20 C21 115.2(2)
H20A C20 H20B 107.5
C21 C20 H20A 108.5
C21 C20 H20B 108.5
C20 C21 H21A 109.7
C20 C21 H21B 109.7
H21A C21 H21B 108.2
O22 C21 C20 109.8(2)
O22 C21 H21A 109.7
O22 C21 H21B 109.7
C21 O22 C23 113.1(2)
O22 C23 H23A 109.1
O22 C23 H23B 109.1
O22 C23 C24 112.3(3)
H23A C23 H23B 107.9
C24 C23 H23A 109.1
C24 C23 H23B 109.1
C23 C24 H24A 109.9
C23 C24 H24B 109.9
H24A C24 H24B 108.3
O25 C24 C23 108.7(3)
O25 C24 H24A 109.9
O25 C24 H24B 109.9
C24 O25 C26 112.4(2)
O25 C26 H26A 110.2
O25 C26 H26B 110.2
O25 C26 C27 107.6(3)
H26A C26 H26B 108.5
C27 C26 H26A 110.2
C27 C26 H26B 110.2
C26 C27 H27A 109.9
C26 C27 H27B 109.9
H27A C27 H27B 108.3
O28 C27 C26 109.1(3)
O28 C27 H27A 109.9
O28 C27 H27B 109.9
C29 O28 C27 113.0(3)
O28 C29 H29A 109.9
O28 C29 H29B 109.9
O28 C29 C30 109.0(3)
H29A C29 H29B 108.3
C30 C29 H29A 109.9
C30 C29 H29B 109.9
C29 C30 H30A 109.6
C29 C30 H30B 109.6
H30A C30 H30B 108.1
O31 C30 C29 110.5(3)
O31 C30 H30A 109.6
O31 C30 H30B 109.6
C30 O31 C32 110.9(3)
O31 C32 H32A 109.8
O31 C32 H32B 109.8
O31 C32 C33 109.4(3)
H32A C32 H32B 108.2
C33 C32 H32A 109.8
C33 C32 H32B 109.8
C32 C33 H33A 110.0
C32 C33 H33B 110.0
H33A C33 H33B 108.4
O34 C33 C32 108.4(3)
O34 C33 H33A 110.0
O34 C33 H33B 110.0
C33 O34 C35 113.3(2)
O34 C35 H35A 108.4
O34 C35 H35B 108.4
O34 C35 C36 115.5(2)
H35A C35 H35B 107.5
C36 C35 H35A 108.4
C36 C35 H35B 108.4
N19 C36 C35 118.2(3)
N19 C36 H36A 107.8
N19 C36 H36B 107.8
C35 C36 H36A 107.8
C35 C36 H36B 107.8
H36A C36 H36B 107.1
C43 Ir2 P3 100.27(9)
C43 Ir2 C51 177.99(12)
C43 Ir2 N53 102.64(11)
C51 Ir2 P3 79.08(9)
C51 Ir2 N53 78.21(11)
N53 Ir2 P3 156.37(6)
C37 P3 Ir2 118.57(11)
C37 P3 C40 105.73(14)
C40 P3 Ir2 121.98(10)
O45 P3 Ir2 107.30(8)
O45 P3 C37 99.99(13)
O45 P3 C40 99.25(12)
P3 C37 H37 108.3
C38 C37 P3 111.1(2)
C38 C37 H37 108.3
C38 C37 C39 111.4(3)
C39 C37 P3 109.4(2)
C39 C37 H37 108.3
C37 C38 H38A 109.5
C37 C38 H38B 109.5
C37 C38 H38C 109.5
H38A C38 H38B 109.5
H38A C38 H38C 109.5
H38B C38 H38C 109.5
C37 C39 H39A 109.5
C37 C39 H39B 109.5
C37 C39 H39C 109.5
H39A C39 H39B 109.5
H39A C39 H39C 109.5
H39B C39 H39C 109.5
P3 C40 H40 108.2
C41 C40 P3 112.8(2)
C41 C40 H40 108.2
C42 C40 P3 107.9(2)
C42 C40 H40 108.2
C42 C40 C41 111.5(3)
C40 C41 H41A 109.5
C40 C41 H41B 109.5
C40 C41 H41C 109.5
H41A C41 H41B 109.5
H41A C41 H41C 109.5
H41B C41 H41C 109.5
C40 C42 H42A 109.5
C40 C42 H42B 109.5
C40 C42 H42C 109.5
H42A C42 H42B 109.5
H42A C42 H42C 109.5
H42B C42 H42C 109.5
O44 C43 Ir2 178.6(3)
C46 O45 P3 113.13(18)
C47 C46 O45 121.4(3)
C47 C46 C51 122.2(3)
C51 C46 O45 116.4(3)
C46 C47 H47 121.3
C46 C47 C48 117.4(3)
C48 C47 H47 121.3
C47 C48 H48 118.9
C49 C48 C47 122.2(3)
C49 C48 H48 118.9
C48 C49 H49 120.6
C48 C49 C50 118.8(3)
C50 C49 H49 120.6
C49 C50 C51 120.2(3)
C49 C50 C52 125.4(3)
C51 C50 C52 114.5(3)
C46 C51 Ir2 122.3(2)
C46 C51 C50 119.2(3)
C50 C51 Ir2 118.4(2)
C50 C52 H52A 109.8
C50 C52 H52B 109.8
C50 C52 N53 109.3(2)
H52A C52 H52B 108.3
N53 C52 H52A 109.8
N53 C52 H52B 109.8
C52 N53 Ir2 107.59(16)
C54 N53 Ir2 115.24(17)
C54 N53 C52 110.4(2)
C54 N53 C70 109.3(2)
C70 N53 Ir2 108.80(17)
C70 N53 C52 105.0(2)
N53 C54 H54A 108.6
N53 C54 H54B 108.6
N53 C54 C55 114.6(2)
H54A C54 H54B 107.6
C55 C54 H54A 108.6
C55 C54 H54B 108.6
C54 C55 H55A 109.6
C54 C55 H55B 109.6
H55A C55 H55B 108.2
O56 C55 C54 110.1(2)
O56 C55 H55A 109.6
O56 C55 H55B 109.6
C55 O56 C57 112.8(2)
O56 C57 H57A 109.1
O56 C57 H57B 109.1
O56 C57 C58 112.3(3)
H57A C57 H57B 107.9
C58 C57 H57A 109.1
C58 C57 H57B 109.1
C57 C58 H58A 110.0
C57 C58 H58B 110.0
H58A C58 H58B 108.4
O59 C58 C57 108.6(3)
O59 C58 H58A 110.0
O59 C58 H58B 110.0
C60 O59 C58 112.0(3)
O59 C60 H60A 110.0
O59 C60 H60B 110.0
O59 C60 C61 108.4(3)
H60A C60 H60B 108.4
C61 C60 H60A 110.0
C61 C60 H60B 110.0
C60 C61 H61A 109.9
C60 C61 H61B 109.9
H61A C61 H61B 108.3
O62 C61 C60 109.0(3)
O62 C61 H61A 109.9
O62 C61 H61B 109.9
C61 O62 C63 111.5(3)
O62 C63 H63A 109.8
O62 C63 H63B 109.8
O62 C63 C64 109.3(3)
H63A C63 H63B 108.3
C64 C63 H63A 109.8
C64 C63 H63B 109.8
C63 C64 H64A 109.7
C63 C64 H64B 109.7
H64A C64 H64B 108.2
O65 C64 C63 110.0(3)
O65 C64 H64A 109.7
O65 C64 H64B 109.7
C64 O65 C66 111.8(3)
O65 C66 H66A 109.9
O65 C66 H66B 109.9
O65 C66 C67 108.9(3)
H66A C66 H66B 108.3
C67 C66 H66A 109.9
C67 C66 H66B 109.9
C66 C67 H67A 110.2
C66 C67 H67B 110.2
H67A C67 H67B 108.5
O68 C67 C66 107.6(3)
O68 C67 H67A 110.2
O68 C67 H67B 110.2
C67 O68 C69 113.6(2)
O68 C69 H69A 110.0
O68 C69 H69B 110.0
O68 C69 C70 108.6(2)
H69A C69 H69B 108.3
C70 C69 H69A 110.0
C70 C69 H69B 110.0
N53 C70 C69 116.2(2)
N53 C70 H70A 108.2
N53 C70 H70B 108.2
C69 C70 H70A 108.2
C69 C70 H70B 108.2
H70A C70 H70B 107.4

loop_
_geom_bond_atom_site_label_1
_geom_bond_atom_site_label_2
_geom_bond_distance
Ir1 P2 2.2007(8)
Ir1 C9 1.877(3)
Ir1 C17 2.026(3)
Ir1 N19 2.198(2)
P2 C3 1.827(3)
P2 C6 1.840(3)
P2 O11 1.666(2)
C3 H3 1.0000
C3 C4 1.537(4)
C3 C5 1.524(4)
C4 H4A 0.9800
C4 H4B 0.9800
C4 H4C 0.9800
C5 H5A 0.9800
C5 H5B 0.9800
C5 H5C 0.9800
C6 H6 1.0000
C6 C7 1.527(4)
C6 C8 1.530(4)
C7 H7A 0.9800
C7 H7B 0.9800
C7 H7C 0.9800
C8 H8A 0.9800
C8 H8B 0.9800
C8 H8C 0.9800
C9 O10 1.148(4)
O11 C12 1.395(4)
C12 C13 1.383(4)
C12 C17 1.394(4)
C13 H13 0.9500
C13 C14 1.398(4)
C14 H14 0.9500
C14 C15 1.386(4)
C15 H15 0.9500
C15 C16 1.399(4)
C16 C17 1.391(4)
C16 C18 1.507(4)
C18 H18A 0.9900
C18 H18B 0.9900
C18 N19 1.518(4)
N19 C20 1.497(4)
N19 C36 1.505(4)
C20 H20A 0.9900
C20 H20B 0.9900
C20 C21 1.511(4)
C21 H21A 0.9900
C21 H21B 0.9900
C21 O22 1.432(4)
O22 C23 1.439(3)
C23 H23A 0.9900
C23 H23B 0.9900
C23 C24 1.501(4)
C24 H24A 0.9900
C24 H24B 0.9900
C24 O25 1.420(4)
O25 C26 1.425(4)
C26 H26A 0.9900
C26 H26B 0.9900
C26 C27 1.493(5)
C27 H27A 0.9900
C27 H27B 0.9900
C27 O28 1.419(4)
O28 C29 1.411(4)
C29 H29A 0.9900
C29 H29B 0.9900
C29 C30 1.492(5)
C30 H30A 0.9900
C30 H30B 0.9900
C30 O31 1.414(4)
O31 C32 1.418(4)
C32 H32A 0.9900
C32 H32B 0.9900
C32 C33 1.505(5)
C33 H33A 0.9900
C33 H33B 0.9900
C33 O34 1.420(4)
O34 C35 1.430(4)
C35 H35A 0.9900
C35 H35B 0.9900
C35 C36 1.521(4)
C36 H36A 0.9900
C36 H36B 0.9900
Ir2 P3 2.1976(8)
Ir2 C43 1.884(3)
Ir2 C51 2.031(3)
Ir2 N53 2.197(2)
P3 C37 1.832(3)
P3 C40 1.842(3)
P3 O45 1.668(2)
C37 H37 1.0000
C37 C38 1.526(4)
C37 C39 1.534(4)
C38 H38A 0.9800
C38 H38B 0.9800
C38 H38C 0.9800
C39 H39A 0.9800
C39 H39B 0.9800
C39 H39C 0.9800
C40 H40 1.0000
C40 C41 1.531(4)
C40 C42 1.529(4)
C41 H41A 0.9800
C41 H41B 0.9800
C41 H41C 0.9800
C42 H42A 0.9800
C42 H42B 0.9800
C42 H42C 0.9800
C43 O44 1.144(4)
O45 C46 1.399(4)
C46 C47 1.385(4)
C46 C51 1.386(4)
C47 H47 0.9500
C47 C48 1.399(4)
C48 H48 0.9500
C48 C49 1.391(4)
C49 H49 0.9500
C49 C50 1.395(4)
C50 C51 1.400(4)
C50 C52 1.507(4)
C52 H52A 0.9900
C52 H52B 0.9900
C52 N53 1.513(4)
N53 C54 1.505(4)
N53 C70 1.506(3)
C54 H54A 0.9900
C54 H54B 0.9900
C54 C55 1.516(4)
C55 H55A 0.9900
C55 H55B 0.9900
C55 O56 1.431(4)
O56 C57 1.434(3)
C57 H57A 0.9900
C57 H57B 0.9900
C57 C58 1.507(4)
C58 H58A 0.9900
C58 H58B 0.9900
C58 O59 1.426(4)
O59 C60 1.418(4)
C60 H60A 0.9900
C60 H60B 0.9900
C60 C61 1.498(5)
C61 H61A 0.9900
C61 H61B 0.9900
C61 O62 1.419(4)
O62 C63 1.420(4)
C63 H63A 0.9900
C63 H63B 0.9900
C63 C64 1.497(5)
C64 H64A 0.9900
C64 H64B 0.9900
C64 O65 1.416(4)
O65 C66 1.420(4)
C66 H66A 0.9900
C66 H66B 0.9900
C66 C67 1.507(5)
C67 H67A 0.9900
C67 H67B 0.9900
C67 O68 1.412(4)
O68 C69 1.416(4)
C69 H69A 0.9900
C69 H69B 0.9900
C69 C70 1.510(4)
C70 H70A 0.9900
C70 H70B 0.9900

loop_
_geom_torsion_atom_site_label_1
_geom_torsion_atom_site_label_2
_geom_torsion_atom_site_label_3
_geom_torsion_atom_site_label_4
_geom_torsion
Ir1 P2 C3 C4 -47.3(2)
Ir1 P2 C3 C5 75.9(2)
Ir1 P2 C6 C7 54.1(2)
Ir1 P2 C6 C8 178.46(18)
Ir1 P2 O11 C12 -5.9(2)
Ir1 N19 C20 C21 -55.0(3)
Ir1 N19 C36 C35 175.3(2)
P2 O11 C12 C13 -176.7(2)
P2 O11 C12 C17 3.4(3)
C3 P2 C6 C7 -167.1(2)
C3 P2 C6 C8 -42.7(3)
C3 P2 O11 C12 -128.1(2)
C6 P2 C3 C4 170.7(2)
C6 P2 C3 C5 -66.1(2)
C6 P2 O11 C12 123.6(2)
O11 P2 C3 C4 68.1(2)
O11 P2 C3 C5 -168.8(2)
O11 P2 C6 C7 -63.9(2)
O11 P2 C6 C8 60.4(2)
O11 C12 C13 C14 179.9(3)
O11 C12 C17 Ir1 1.2(4)
O11 C12 C17 C16 179.6(3)
C12 C13 C14 C15 0.7(5)
C13 C12 C17 Ir1 -178.7(2)
C13 C12 C17 C16 -0.3(5)
C13 C14 C15 C16 -0.7(5)
C14 C15 C16 C17 0.2(5)
C14 C15 C16 C18 -176.4(3)
C15 C16 C17 Ir1 178.7(2)
C15 C16 C17 C12 0.3(4)
C15 C16 C18 N19 -157.6(3)
C16 C18 N19 Ir1 -32.8(3)
C16 C18 N19 C20 -161.1(2)
C16 C18 N19 C36 77.8(3)
C17 C12 C13 C14 -0.2(5)
C17 C16 C18 N19 25.6(3)
C18 C16 C17 Ir1 -4.4(4)
C18 C16 C17 C12 177.2(3)
C18 N19 C20 C21 68.9(3)
C18 N19 C36 C35 60.6(3)
N19 C20 C21 O22 -87.3(3)
C20 N19 C36 C35 -61.2(3)
C20 C21 O22 C23 -164.3(2)
C21 O22 C23 C24 93.2(3)
O22 C23 C24 O25 -66.1(3)
C23 C24 O25 C26 177.3(2)
C24 O25 C26 C27 -165.0(3)
O25 C26 C27 O28 71.6(3)
C26 C27 O28 C29 -177.4(3)
C27 O28 C29 C30 -176.5(3)
O28 C29 C30 O31 -71.0(4)
C29 C30 O31 C32 177.4(3)
C30 O31 C32 C33 179.8(3)
O31 C32 C33 O34 78.4(4)
C32 C33 O34 C35 179.6(3)
C33 O34 C35 C36 77.8(3)
O34 C35 C36 N19 67.6(4)
C36 N19 C20 C21 -169.8(2)
Ir2 P3 C37 C38 -75.9(2)
Ir2 P3 C37 C39 47.5(2)
Ir2 P3 C40 C41 -172.92(17)
Ir2 P3 C40 C42 -49.3(2)
Ir2 P3 O45 C46 13.8(2)
Ir2 N53 C54 C55 57.8(3)
Ir2 N53 C70 C69 67.6(3)
P3 O45 C46 C47 170.7(2)
P3 O45 C46 C51 -8.8(3)
C37 P3 C40 C41 47.5(3)
C37 P3 C40 C42 171.0(2)
C37 P3 O45 C46 138.1(2)
C40 P3 C37 C38 65.3(2)
C40 P3 C37 C39 -171.3(2)
C40 P3 O45 C46 -114.0(2)
O45 P3 C37 C38 168.0(2)
O45 P3 C37 C39 -68.6(2)
O45 P3 C40 C41 -55.7(2)
O45 P3 C40 C42 67.8(2)
O45 C46 C47 C48 -179.7(3)
O45 C46 C51 Ir2 -1.5(4)
O45 C46 C51 C50 178.6(3)
C46 C47 C48 C49 0.6(5)
C47 C46 C51 Ir2 179.0(2)
C47 C46 C51 C50 -0.9(5)
C47 C48 C49 C50 0.0(5)
C48 C49 C50 C51 -1.1(4)
C48 C49 C50 C52 177.5(3)
C49 C50 C51 Ir2 -178.3(2)
C49 C50 C51 C46 1.5(4)
C49 C50 C52 N53 153.9(3)
C50 C52 N53 Ir2 36.7(2)
C50 C52 N53 C54 163.3(2)
C50 C52 N53 C70 -79.0(3)
C51 C46 C47 C48 -0.2(5)
C51 C50 C52 N53 -27.4(3)
C52 C50 C51 Ir2 2.9(3)
C52 C50 C51 C46 -177.2(3)
C52 N53 C54 C55 -64.3(3)
C52 N53 C70 C69 -177.5(2)
N53 C54 C55 O56 91.4(3)
C54 N53 C70 C69 -59.0(3)
C54 C55 O56 C57 163.2(2)
C55 O56 C57 C58 -91.4(3)
O56 C57 C58 O59 66.3(3)
C57 C58 O59 C60 -176.4(2)
C58 O59 C60 C61 169.5(3)
O59 C60 C61 O62 -71.9(4)
C60 C61 O62 C63 -175.1(3)
C61 O62 C63 C64 179.7(3)
O62 C63 C64 O65 77.8(4)
C63 C64 O65 C66 179.5(3)
C64 O65 C66 C67 175.9(3)
O65 C66 C67 O68 -75.3(3)
C66 C67 O68 C69 173.7(3)
C67 O68 C69 C70 -177.3(2)
O68 C69 C70 N53 83.8(3)
C70 N53 C54 C55 -179.3(2)
